data_7157650
loop_
_publ_author_name
'Kletskov, Alexey V.'
'Zatykina, Anastasya D.'
'Grudova, Mariya V.'
'Sinelshchikova, Anna A.'
'Grigoriev, Mikhail S.'
'Zaytsev, Vladimir P.'
'Gil, Diego M.'
'Novikov, Roman A.'
'Zubkov, Fedor I.'
'Frontera, Antonio'

_publ_section_title
;
 Raise the anchor! Synthesis, X-ray and NMR characterization of
 1,3,5-triazinanes with an axial tert-butyl group.
;
_journal_issue 41
_journal_name_full 'Organic &amp; biomolecular chemistry'
_journal_page_first 8386
_journal_page_last 8394
_journal_paper_doi 10.1039/d0ob01201g
_journal_volume 18
_journal_year 2020
_chemical_formula_moiety 'C19 H23 F2 N3 O4 S2'
_chemical_formula_sum 'C19 H23 F2 N3 O4 S2'
_chemical_formula_weight 459.52
_space_group_crystal_system monoclinic
_space_group_IT_number 14
_space_group_name_Hall '-P 2ybc'
_space_group_name_H-M_alt 'P 1 21/c 1'
_atom_sites_solution_hydrogens geom
_audit_creation_method SHELXL-2018/3
_audit_update_record
;
2019-12-03 deposited with the CCDC.	2020-08-12 downloaded from the CCDC.
;
_cell_angle_alpha 90
_cell_angle_beta 90.844(4)
_cell_angle_gamma 90
_cell_formula_units_Z 4
_cell_length_a 15.0587(11)
_cell_length_b 11.9394(9)
_cell_length_c 11.6556(8)
_cell_measurement_reflns_used 7718
_cell_measurement_temperature 100(2)
_cell_measurement_theta_max 30.12
_cell_measurement_theta_min 2.78
_cell_volume 2095.4(3)
_computing_structure_refinement 'SHELXL-2018/3 (Sheldrick, 2018)'
_diffrn_ambient_temperature 100(2)
_diffrn_measured_fraction_theta_full 0.993
_diffrn_measured_fraction_theta_max 0.995
_diffrn_measurement_device_type 'Bruker KAPPA APEX II area-detector diffractometer'
_diffrn_radiation_type MoK\a
_diffrn_radiation_wavelength 0.71073
_diffrn_reflns_av_R_equivalents 0.0557
_diffrn_reflns_av_unetI/netI 0.0506
_diffrn_reflns_Laue_measured_fraction_full 0.993
_diffrn_reflns_Laue_measured_fraction_max 0.995
_diffrn_reflns_limit_h_max 21
_diffrn_reflns_limit_h_min -21
_diffrn_reflns_limit_k_max 16
_diffrn_reflns_limit_k_min -16
_diffrn_reflns_limit_l_max 16
_diffrn_reflns_limit_l_min -16
_diffrn_reflns_number 22747
_diffrn_reflns_point_group_measured_fraction_full 0.993
_diffrn_reflns_point_group_measured_fraction_max 0.995
_diffrn_reflns_theta_full 25.242
_diffrn_reflns_theta_max 29.999
_diffrn_reflns_theta_min 4.076
_exptl_absorpt_coefficient_mu 0.303
_exptl_absorpt_correction_T_max 0.982
_exptl_absorpt_correction_T_min 0.794
_exptl_absorpt_correction_type multi-scan
_exptl_absorpt_process_details 'SADABS (Bruker, 2008)'
_exptl_crystal_colour colourless
_exptl_crystal_density_diffrn 1.457
_exptl_crystal_description plate
_exptl_crystal_F_000 960
_exptl_crystal_recrystallization_method 'Re-crystallisation from solvent: hexane/ethylacetate or hexane/CH2Cl2'
_exptl_crystal_size_max 0.360
_exptl_crystal_size_mid 0.320
_exptl_crystal_size_min 0.060
_refine_diff_density_max 0.420
_refine_diff_density_min -0.431
_refine_diff_density_rms 0.064
_refine_ls_extinction_method none
_refine_ls_goodness_of_fit_ref 1.026
_refine_ls_hydrogen_treatment constr
_refine_ls_matrix_type full
_refine_ls_number_parameters 271
_refine_ls_number_reflns 6088
_refine_ls_number_restraints 0
_refine_ls_restrained_S_all 1.026
_refine_ls_R_factor_all 0.0475
_refine_ls_R_factor_gt 0.0368
_refine_ls_shift/su_max 0.001
_refine_ls_shift/su_mean 0.000
_refine_ls_structure_factor_coef Fsqd
_refine_ls_weighting_details 'w=1/[\s^2^(Fo^2^)+(0.0427P)^2^+0.7757P] where P=(Fo^2^+2Fc^2^)/3'
_refine_ls_weighting_scheme calc
_refine_ls_wR_factor_gt 0.0936
_refine_ls_wR_factor_ref 0.1008
_reflns_Friedel_coverage 0.000
_reflns_number_gt 5033
_reflns_number_total 6088
_reflns_threshold_expression 'I > 2\s(I)'
_cod_data_source_file d0ob01201g3.cif
_cod_data_source_block ftr
_cod_depositor_comments 'Adding full bibliography for 7157649--7157656.cif.'
_cod_original_sg_symbol_H-M 'P 21/c'
_cod_database_code 7157650
_shelx_shelxl_version_number 2018/3
_shelx_space_group_comment
;
The symmetry employed for this shelxl refinement is uniquely defined
by the following loop, which should always be used as a source of
symmetry information in preference to the above space-group names.
They are only intended as comments.
;
_shelx_estimated_absorpt_t_min 0.899
_shelx_estimated_absorpt_t_max 0.982

loop_
_space_group_symop_operation_xyz
'x, y, z'
'-x, y+1/2, -z+1/2'
'-x, -y, -z'
'x, -y-1/2, z-1/2'

loop_
_atom_site_label
_atom_site_type_symbol
_atom_site_fract_x
_atom_site_fract_y
_atom_site_fract_z
_atom_site_U_iso_or_equiv
_atom_site_adp_type
_atom_site_occupancy
_atom_site_site_symmetry_order
_atom_site_calc_flag
_atom_site_refinement_flags_posn
_atom_site_refinement_flags_adp
_atom_site_refinement_flags_occupancy
_atom_site_disorder_assembly
_atom_site_disorder_group
S1 S 0.59964(2) 0.72027(3) 0.54180(3) 0.01419(8) Uani 1 1 d . . . . .
S2 S 0.92184(2) 0.84991(3) 0.64110(3) 0.01238(8) Uani 1 1 d . . . . .
F1 F 0.60499(7) 0.31685(8) 0.25844(9) 0.0315(2) Uani 1 1 d . . . . .
F2 F 1.16212(7) 0.51681(8) 0.45015(9) 0.0304(2) Uani 1 1 d . . . . .
O1 O 0.60642(7) 0.68696(9) 0.65963(8) 0.0205(2) Uani 1 1 d . . . . .
O2 O 0.52757(7) 0.78927(9) 0.50292(9) 0.0202(2) Uani 1 1 d . . . . .
O3 O 0.89387(7) 0.81332(9) 0.75210(8) 0.0172(2) Uani 1 1 d . . . . .
O4 O 0.96244(6) 0.95818(8) 0.62892(8) 0.0163(2) Uani 1 1 d . . . . .
N1 N 0.76007(7) 0.92275(9) 0.38685(9) 0.0134(2) Uani 1 1 d . . . . .
N3 N 0.69025(7) 0.79033(9) 0.51350(10) 0.0138(2) Uani 1 1 d . . . . .
N5 N 0.83448(7) 0.84992(9) 0.55693(9) 0.0131(2) Uani 1 1 d . . . . .
C2 C 0.70114(9) 0.82840(11) 0.39256(11) 0.0147(2) Uani 1 1 d . . . . .
H2A H 0.725150 0.766162 0.346244 0.018 Uiso 1 1 calc R U . . .
H2B H 0.642462 0.849335 0.359685 0.018 Uiso 1 1 calc R U . . .
C4 C 0.77524(9) 0.75183(11) 0.56189(12) 0.0144(2) Uani 1 1 d . . . . .
H4A H 0.799227 0.689150 0.516185 0.017 Uiso 1 1 calc R U . . .
H4B H 0.768144 0.726491 0.642107 0.017 Uiso 1 1 calc R U . . .
C6 C 0.84482(9) 0.89311(11) 0.43656(11) 0.0139(2) Uani 1 1 d . . . . .
H6A H 0.884034 0.959664 0.437635 0.017 Uiso 1 1 calc R U . . .
H6B H 0.873075 0.834845 0.388936 0.017 Uiso 1 1 calc R U . . .
C7 C 0.72569(9) 1.03770(11) 0.41248(12) 0.0155(3) Uani 1 1 d . . . . .
C8 C 0.73535(10) 1.07077(12) 0.53917(12) 0.0202(3) Uani 1 1 d . . . . .
H8A H 0.711746 1.146453 0.550110 0.030 Uiso 1 1 calc R U . . .
H8B H 0.702234 1.017799 0.586438 0.030 Uiso 1 1 calc R U . . .
H8C H 0.798249 1.069209 0.561927 0.030 Uiso 1 1 calc R U . . .
C9 C 0.62812(9) 1.04532(13) 0.37684(14) 0.0219(3) Uani 1 1 d . . . . .
H9A H 0.605736 1.120535 0.393653 0.033 Uiso 1 1 calc R U . . .
H9B H 0.621976 1.030541 0.294395 0.033 Uiso 1 1 calc R U . . .
H9C H 0.593896 0.989792 0.419533 0.033 Uiso 1 1 calc R U . . .
C10 C 0.77863(10) 1.11852(12) 0.33734(13) 0.0203(3) Uani 1 1 d . . . . .
H10A H 0.758601 1.195421 0.350908 0.030 Uiso 1 1 calc R U . . .
H10B H 0.841984 1.112411 0.356788 0.030 Uiso 1 1 calc R U . . .
H10C H 0.769129 1.099352 0.256332 0.030 Uiso 1 1 calc R U . . .
C11 C 0.59973(8) 0.59810(11) 0.45702(11) 0.0143(2) Uani 1 1 d . . . . .
C12 C 0.57014(9) 0.60372(12) 0.34309(12) 0.0167(3) Uani 1 1 d . . . . .
H12 H 0.548375 0.672208 0.312169 0.020 Uiso 1 1 calc R U . . .
C13 C 0.57287(9) 0.50805(13) 0.27548(12) 0.0190(3) Uani 1 1 d . . . . .
H13 H 0.554028 0.510199 0.197365 0.023 Uiso 1 1 calc R U . . .
C14 C 0.60340(10) 0.41026(12) 0.32395(13) 0.0207(3) Uani 1 1 d . . . . .
C15 C 0.63205(10) 0.40239(12) 0.43679(14) 0.0228(3) Uani 1 1 d . . . . .
H15 H 0.652265 0.333100 0.467549 0.027 Uiso 1 1 calc R U . . .
C16 C 0.63056(10) 0.49829(12) 0.50414(12) 0.0185(3) Uani 1 1 d . . . . .
H16 H 0.650474 0.495668 0.581812 0.022 Uiso 1 1 calc R U . . .
C21 C 0.99650(8) 0.74981(11) 0.58716(11) 0.0134(2) Uani 1 1 d . . . . .
C22 C 1.04064(9) 0.77395(11) 0.48592(12) 0.0162(3) Uani 1 1 d . . . . .
H22 H 1.032204 0.844267 0.449190 0.019 Uiso 1 1 calc R U . . .
C23 C 1.09693(9) 0.69490(12) 0.43899(12) 0.0187(3) Uani 1 1 d . . . . .
H23 H 1.126971 0.709204 0.369404 0.022 Uiso 1 1 calc R U . . .
C24 C 1.10795(10) 0.59456(12) 0.49671(14) 0.0207(3) Uani 1 1 d . . . . .
C25 C 1.06649(10) 0.56931(13) 0.59798(14) 0.0227(3) Uani 1 1 d . . . . .
H25 H 1.076994 0.499879 0.635610 0.027 Uiso 1 1 calc R U . . .
C26 C 1.00904(10) 0.64773(12) 0.64367(12) 0.0183(3) Uani 1 1 d . . . . .
H26 H 0.978542 0.632212 0.712649 0.022 Uiso 1 1 calc R U . . .

loop_
_atom_site_aniso_label
_atom_site_aniso_U_11
_atom_site_aniso_U_22
_atom_site_aniso_U_33
_atom_site_aniso_U_23
_atom_site_aniso_U_13
_atom_site_aniso_U_12
S1 0.01464(15) 0.01442(16) 0.01357(15) -0.00129(11) 0.00192(11) -0.00237(11)
S2 0.01440(15) 0.01184(15) 0.01091(15) 0.00033(11) 0.00045(11) -0.00134(11)
F1 0.0415(6) 0.0214(5) 0.0318(5) -0.0119(4) 0.0046(4) -0.0008(4)
F2 0.0305(5) 0.0211(5) 0.0397(6) -0.0009(4) 0.0092(4) 0.0118(4)
O1 0.0240(5) 0.0248(5) 0.0128(5) -0.0008(4) 0.0030(4) -0.0071(4)
O2 0.0157(5) 0.0182(5) 0.0266(5) -0.0014(4) 0.0026(4) 0.0017(4)
O3 0.0208(5) 0.0191(5) 0.0118(4) 0.0018(4) 0.0021(4) -0.0021(4)
O4 0.0189(5) 0.0134(5) 0.0167(5) -0.0008(4) 0.0002(4) -0.0035(4)
N1 0.0147(5) 0.0123(5) 0.0131(5) 0.0007(4) 0.0001(4) -0.0005(4)
N3 0.0146(5) 0.0138(5) 0.0129(5) 0.0015(4) 0.0000(4) -0.0029(4)
N5 0.0132(5) 0.0140(5) 0.0121(5) 0.0017(4) 0.0002(4) -0.0017(4)
C2 0.0183(6) 0.0151(6) 0.0107(6) 0.0005(5) -0.0002(5) -0.0018(5)
C4 0.0152(6) 0.0126(6) 0.0156(6) 0.0009(5) -0.0011(5) -0.0024(5)
C6 0.0145(6) 0.0158(6) 0.0115(6) 0.0020(5) 0.0028(4) 0.0005(5)
C7 0.0169(6) 0.0124(6) 0.0172(6) 0.0011(5) 0.0020(5) 0.0006(5)
C8 0.0265(7) 0.0162(7) 0.0180(7) -0.0019(5) 0.0043(5) 0.0022(5)
C9 0.0168(6) 0.0201(7) 0.0288(8) 0.0035(6) 0.0008(6) 0.0027(5)
C10 0.0214(7) 0.0171(7) 0.0224(7) 0.0064(5) 0.0012(5) -0.0010(5)
C11 0.0128(6) 0.0142(6) 0.0158(6) -0.0009(5) 0.0008(5) -0.0035(5)
C12 0.0163(6) 0.0178(6) 0.0161(6) 0.0015(5) -0.0010(5) -0.0012(5)
C13 0.0174(6) 0.0235(7) 0.0161(6) -0.0033(5) 0.0002(5) -0.0033(5)
C14 0.0222(7) 0.0164(7) 0.0236(7) -0.0065(5) 0.0041(5) -0.0035(5)
C15 0.0270(7) 0.0151(7) 0.0264(8) 0.0016(6) 0.0023(6) 0.0029(6)
C16 0.0201(6) 0.0177(6) 0.0175(6) 0.0025(5) -0.0004(5) -0.0009(5)
C21 0.0131(5) 0.0125(6) 0.0146(6) 0.0004(5) -0.0015(4) -0.0007(5)
C22 0.0165(6) 0.0150(6) 0.0172(6) 0.0017(5) 0.0009(5) 0.0001(5)
C23 0.0172(6) 0.0193(7) 0.0198(7) 0.0001(5) 0.0027(5) 0.0005(5)
C24 0.0189(6) 0.0157(6) 0.0274(8) -0.0017(5) 0.0007(5) 0.0042(5)
C25 0.0258(7) 0.0162(7) 0.0262(8) 0.0049(6) -0.0001(6) 0.0047(6)
C26 0.0225(7) 0.0154(6) 0.0169(6) 0.0040(5) 0.0007(5) 0.0005(5)

loop_
_atom_type_symbol
_atom_type_description
_atom_type_scat_dispersion_real
_atom_type_scat_dispersion_imag
_atom_type_scat_source
C C 0.0033 0.0016 'International Tables Vol C Tables 4.2.6.8 and 6.1.1.4'
H H 0.0000 0.0000 'International Tables Vol C Tables 4.2.6.8 and 6.1.1.4'
N N 0.0061 0.0033 'International Tables Vol C Tables 4.2.6.8 and 6.1.1.4'
O O 0.0106 0.0060 'International Tables Vol C Tables 4.2.6.8 and 6.1.1.4'
F F 0.0171 0.0103 'International Tables Vol C Tables 4.2.6.8 and 6.1.1.4'
S S 0.1246 0.1234 'International Tables Vol C Tables 4.2.6.8 and 6.1.1.4'

loop_
_geom_angle_atom_site_label_1
_geom_angle_atom_site_label_2
_geom_angle_atom_site_label_3
_geom_angle
_geom_angle_site_symmetry_1
_geom_angle_site_symmetry_3
_geom_angle_publ_flag
O2 S1 O1 120.44(7) . . ?
O2 S1 N3 105.80(6) . . ?
O1 S1 N3 106.69(6) . . ?
O2 S1 C11 107.81(6) . . ?
O1 S1 C11 107.90(7) . . ?
N3 S1 C11 107.60(6) . . ?
O3 S2 O4 119.59(6) . . ?
O3 S2 N5 107.32(6) . . ?
O4 S2 N5 106.33(6) . . ?
O3 S2 C21 108.21(6) . . ?
O4 S2 C21 107.46(6) . . ?
N5 S2 C21 107.38(6) . . ?
C2 N1 C6 109.48(10) . . ?
C2 N1 C7 119.58(11) . . ?
C6 N1 C7 116.89(11) . . ?
C4 N3 C2 110.59(10) . . ?
C4 N3 S1 119.19(9) . . ?
C2 N3 S1 116.69(9) . . ?
C4 N5 C6 112.32(10) . . ?
C4 N5 S2 117.40(9) . . ?
C6 N5 S2 117.88(9) . . ?
N1 C2 N3 111.05(10) . . ?
N1 C2 H2A 109.4 . . ?
N3 C2 H2A 109.4 . . ?
N1 C2 H2B 109.4 . . ?
N3 C2 H2B 109.4 . . ?
H2A C2 H2B 108.0 . . ?
N3 C4 N5 105.16(10) . . ?
N3 C4 H4A 110.7 . . ?
N5 C4 H4A 110.7 . . ?
N3 C4 H4B 110.7 . . ?
N5 C4 H4B 110.7 . . ?
H4A C4 H4B 108.8 . . ?
N1 C6 N5 110.89(10) . . ?
N1 C6 H6A 109.5 . . ?
N5 C6 H6A 109.5 . . ?
N1 C6 H6B 109.5 . . ?
N5 C6 H6B 109.5 . . ?
H6A C6 H6B 108.0 . . ?
N1 C7 C9 109.57(11) . . ?
N1 C7 C8 113.56(11) . . ?
C9 C7 C8 108.94(12) . . ?
N1 C7 C10 106.16(11) . . ?
C9 C7 C10 108.29(12) . . ?
C8 C7 C10 110.18(12) . . ?
C7 C8 H8A 109.5 . . ?
C7 C8 H8B 109.5 . . ?
H8A C8 H8B 109.5 . . ?
C7 C8 H8C 109.5 . . ?
H8A C8 H8C 109.5 . . ?
H8B C8 H8C 109.5 . . ?
C7 C9 H9A 109.5 . . ?
C7 C9 H9B 109.5 . . ?
H9A C9 H9B 109.5 . . ?
C7 C9 H9C 109.5 . . ?
H9A C9 H9C 109.5 . . ?
H9B C9 H9C 109.5 . . ?
C7 C10 H10A 109.5 . . ?
C7 C10 H10B 109.5 . . ?
H10A C10 H10B 109.5 . . ?
C7 C10 H10C 109.5 . . ?
H10A C10 H10C 109.5 . . ?
H10B C10 H10C 109.5 . . ?
C16 C11 C12 121.16(13) . . ?
C16 C11 S1 119.43(10) . . ?
C12 C11 S1 119.40(11) . . ?
C13 C12 C11 119.24(13) . . ?
C13 C12 H12 120.4 . . ?
C11 C12 H12 120.4 . . ?
C14 C13 C12 118.58(13) . . ?
C14 C13 H13 120.7 . . ?
C12 C13 H13 120.7 . . ?
F1 C14 C13 118.53(14) . . ?
F1 C14 C15 118.28(14) . . ?
C13 C14 C15 123.20(13) . . ?
C14 C15 C16 118.35(14) . . ?
C14 C15 H15 120.8 . . ?
C16 C15 H15 120.8 . . ?
C15 C16 C11 119.46(13) . . ?
C15 C16 H16 120.3 . . ?
C11 C16 H16 120.3 . . ?
C22 C21 C26 121.14(13) . . ?
C22 C21 S2 118.46(10) . . ?
C26 C21 S2 120.38(11) . . ?
C23 C22 C21 119.70(13) . . ?
C23 C22 H22 120.2 . . ?
C21 C22 H22 120.2 . . ?
C24 C23 C22 117.88(13) . . ?
C24 C23 H23 121.1 . . ?
C22 C23 H23 121.1 . . ?
F2 C24 C25 118.48(13) . . ?
F2 C24 C23 117.87(14) . . ?
C25 C24 C23 123.66(14) . . ?
C24 C25 C26 118.35(13) . . ?
C24 C25 H25 120.8 . . ?
C26 C25 H25 120.8 . . ?
C25 C26 C21 119.27(13) . . ?
C25 C26 H26 120.4 . . ?
C21 C26 H26 120.4 . . ?

loop_
_geom_bond_atom_site_label_1
_geom_bond_atom_site_label_2
_geom_bond_distance
_geom_bond_site_symmetry_2
_geom_bond_publ_flag
S1 O2 1.4309(11) . ?
S1 O1 1.4319(10) . ?
S1 N3 1.6381(12) . ?
S1 C11 1.7619(14) . ?
S2 O3 1.4346(10) . ?
S2 O4 1.4379(10) . ?
S2 N5 1.6295(11) . ?
S2 C21 1.7630(14) . ?
F1 C14 1.3520(16) . ?
F2 C24 1.3545(16) . ?
N1 C2 1.4362(17) . ?
N1 C6 1.4381(17) . ?
N1 C7 1.4984(17) . ?
N3 C4 1.4650(17) . ?
N3 C2 1.4924(17) . ?
N5 C4 1.4738(16) . ?
N5 C6 1.5050(16) . ?
C2 H2A 0.9900 . ?
C2 H2B 0.9900 . ?
C4 H4A 0.9900 . ?
C4 H4B 0.9900 . ?
C6 H6A 0.9900 . ?
C6 H6B 0.9900 . ?
C7 C9 1.5238(19) . ?
C7 C8 1.533(2) . ?
C7 C10 1.5344(19) . ?
C8 H8A 0.9800 . ?
C8 H8B 0.9800 . ?
C8 H8C 0.9800 . ?
C9 H9A 0.9800 . ?
C9 H9B 0.9800 . ?
C9 H9C 0.9800 . ?
C10 H10A 0.9800 . ?
C10 H10B 0.9800 . ?
C10 H10C 0.9800 . ?
C11 C16 1.3891(19) . ?
C11 C12 1.3961(19) . ?
C12 C13 1.389(2) . ?
C12 H12 0.9500 . ?
C13 C14 1.373(2) . ?
C13 H13 0.9500 . ?
C14 C15 1.381(2) . ?
C15 C16 1.389(2) . ?
C15 H15 0.9500 . ?
C16 H16 0.9500 . ?
C21 C22 1.3930(19) . ?
C21 C26 1.3969(18) . ?
C22 C23 1.3865(19) . ?
C22 H22 0.9500 . ?
C23 C24 1.383(2) . ?
C23 H23 0.9500 . ?
C24 C25 1.377(2) . ?
C25 C26 1.387(2) . ?
C25 H25 0.9500 . ?
C26 H26 0.9500 . ?

loop_
_geom_hbond_atom_site_label_D
_geom_hbond_atom_site_label_H
_geom_hbond_atom_site_label_A
_geom_hbond_distance_DH
_geom_hbond_distance_HA
_geom_hbond_distance_DA
_geom_hbond_angle_DHA
_geom_hbond_site_symmetry_A
_geom_hbond_publ_flag
C2 H2B O1 0.99 2.43 3.0538(17) 120.9 4_575 yes
C6 H6B O3 0.99 2.41 3.3600(17) 161.8 4_575 yes
C22 H22 O4 0.95 2.53 3.4670(17) 168.9 3_776 yes

loop_
_geom_torsion_atom_site_label_1
_geom_torsion_atom_site_label_2
_geom_torsion_atom_site_label_3
_geom_torsion_atom_site_label_4
_geom_torsion
_geom_torsion_site_symmetry_1
_geom_torsion_site_symmetry_2
_geom_torsion_site_symmetry_3
_geom_torsion_site_symmetry_4
_geom_torsion_publ_flag
O2 S1 N3 C4 168.81(10) . . . . ?
O1 S1 N3 C4 39.43(12) . . . . ?
C11 S1 N3 C4 -76.15(11) . . . . ?
O2 S1 N3 C2 -54.16(11) . . . . ?
O1 S1 N3 C2 176.46(10) . . . . ?
C11 S1 N3 C2 60.88(11) . . . . ?
O3 S2 N5 C4 -44.91(11) . . . . ?
O4 S2 N5 C4 -173.98(9) . . . . ?
C21 S2 N5 C4 71.23(11) . . . . ?
O3 S2 N5 C6 175.79(9) . . . . ?
O4 S2 N5 C6 46.72(11) . . . . ?
C21 S2 N5 C6 -68.06(11) . . . . ?
C6 N1 C2 N3 58.01(14) . . . . ?
C7 N1 C2 N3 -80.79(14) . . . . ?
C4 N3 C2 N1 -62.81(14) . . . . ?
S1 N3 C2 N1 156.66(9) . . . . ?
C2 N3 C4 N5 60.42(13) . . . . ?
S1 N3 C4 N5 -160.16(9) . . . . ?
C6 N5 C4 N3 -58.70(13) . . . . ?
S2 N5 C4 N3 159.85(9) . . . . ?
C2 N1 C6 N5 -55.14(14) . . . . ?
C7 N1 C6 N5 84.90(13) . . . . ?
C4 N5 C6 N1 57.98(14) . . . . ?
S2 N5 C6 N1 -160.76(9) . . . . ?
C2 N1 C7 C9 -31.35(16) . . . . ?
C6 N1 C7 C9 -167.22(11) . . . . ?
C2 N1 C7 C8 90.71(14) . . . . ?
C6 N1 C7 C8 -45.16(16) . . . . ?
C2 N1 C7 C10 -148.07(11) . . . . ?
C6 N1 C7 C10 76.05(14) . . . . ?
O2 S1 C11 C16 -149.76(11) . . . . ?
O1 S1 C11 C16 -18.23(13) . . . . ?
N3 S1 C11 C16 96.54(12) . . . . ?
O2 S1 C11 C12 31.26(13) . . . . ?
O1 S1 C11 C12 162.79(11) . . . . ?
N3 S1 C11 C12 -82.44(12) . . . . ?
C16 C11 C12 C13 -0.9(2) . . . . ?
S1 C11 C12 C13 178.02(10) . . . . ?
C11 C12 C13 C14 1.1(2) . . . . ?
C12 C13 C14 F1 179.19(13) . . . . ?
C12 C13 C14 C15 -0.3(2) . . . . ?
F1 C14 C15 C16 179.92(13) . . . . ?
C13 C14 C15 C16 -0.5(2) . . . . ?
C14 C15 C16 C11 0.7(2) . . . . ?
C12 C11 C16 C15 0.0(2) . . . . ?
S1 C11 C16 C15 -178.92(11) . . . . ?
O3 S2 C21 C22 -172.59(10) . . . . ?
O4 S2 C21 C22 -42.18(12) . . . . ?
N5 S2 C21 C22 71.85(12) . . . . ?
O3 S2 C21 C26 8.96(13) . . . . ?
O4 S2 C21 C26 139.37(11) . . . . ?
N5 S2 C21 C26 -106.60(12) . . . . ?
C26 C21 C22 C23 1.1(2) . . . . ?
S2 C21 C22 C23 -177.35(10) . . . . ?
C21 C22 C23 C24 -1.0(2) . . . . ?
C22 C23 C24 F2 179.23(13) . . . . ?
C22 C23 C24 C25 -0.3(2) . . . . ?
F2 C24 C25 C26 -178.12(13) . . . . ?
C23 C24 C25 C26 1.4(2) . . . . ?
C24 C25 C26 C21 -1.2(2) . . . . ?
C22 C21 C26 C25 0.0(2) . . . . ?
S2 C21 C26 C25 178.44(11) . . . . ?
